data_9005161
loop_
_publ_author_name
'Aurisicchio, C.'
'Orlandi, P.'
'Pasero, M.'
'Perchiazzi, N.'

_publ_section_title
;
 Uranopolycrase, the uranium-dominant analogue of polycrase-(Y),
 a new mineral from Elba Island, Italy, and its crystal structure
;
_journal_name_full 'European Journal of Mineralogy'
_journal_page_first 1161
_journal_page_last 1165
_journal_volume 5
_journal_year 1993
_chemical_compound_source 'Elba Island, Italy'
_chemical_formula_sum 'Ca0.02 Mn0.03 Nb0.36 Nd0.01 O6 Ta0.12 Th0.07 Ti1.46 U0.62 Y0.29'
_chemical_name_mineral Uranopolycrase
_space_group_IT_number 60
_symmetry_space_group_name_Hall '-P 2n 2ab'
_symmetry_space_group_name_H-M 'P b c n'
_cell_angle_alpha 90
_cell_angle_beta 90
_cell_angle_gamma 90
_cell_length_a 14.51
_cell_length_b 5.558
_cell_length_c 5.173
_cell_formula_units_Z 4
_cell_volume 417.185
_database_code_amcsd 0006507
_exptl_crystal_density_diffrn 6.600
_cod_original_formula_sum 'U.62 Y.29 Th.07 Mn.03 Ca.02 Nd.01 Ti1.46 Nb.36 Ta.12 O6'
_cod_database_code 9005161

loop_
_space_group_symop_operation_xyz
x,y,z
x,-y,1/2+z
-x,y,1/2-z
1/2-x,1/2+y,z
1/2+x,1/2-y,-z
1/2+x,1/2+y,1/2-z
1/2-x,1/2-y,1/2+z
-x,-y,-z

loop_
_atom_site_aniso_label
_atom_site_aniso_U_11
_atom_site_aniso_U_22
_atom_site_aniso_U_33
_atom_site_aniso_U_12
_atom_site_aniso_U_13
_atom_site_aniso_U_23
U 0.01300 0.01600 0.01200 0.00000 0.00000 0.00000
Y 0.01300 0.01600 0.01200 0.00000 0.00000 0.00000
Th 0.01300 0.01600 0.01200 0.00000 0.00000 0.00000
Mn 0.01300 0.01600 0.01200 0.00000 0.00000 0.00000
Ca 0.01300 0.01600 0.01200 0.00000 0.00000 0.00000
Nd 0.01300 0.01600 0.01200 0.00000 0.00000 0.00000
Ti 0.00900 0.00500 0.01000 0.00100 0.00100 -0.00100
Nb 0.00900 0.00500 0.01000 0.00100 0.00100 -0.00100
Ta 0.00900 0.00500 0.01000 0.00100 0.00100 -0.00100

loop_
_atom_site_label
_atom_site_fract_x
_atom_site_fract_y
_atom_site_fract_z
_atom_site_occupancy
_atom_site_U_iso_or_equiv
U 0.00000 0.22660 0.25000 0.62000 0.01368
Y 0.00000 0.22660 0.25000 0.29000 0.01368
Th 0.00000 0.22660 0.25000 0.07000 0.01368
Mn 0.00000 0.22660 0.25000 0.03000 0.01368
Ca 0.00000 0.22660 0.25000 0.02000 0.01368
Nd 0.00000 0.22660 0.25000 0.01000 0.01368
Ti 0.16900 0.32220 0.81520 0.73000 0.00798
Nb 0.16900 0.32220 0.81520 0.18000 0.00798
Ta 0.16900 0.32220 0.81520 0.06000 0.00798
O1 0.09200 0.43300 0.52600 1.00000 0.00253
O2 0.08400 0.09600 0.91600 1.00000 0.01013
O3 0.25700 0.13500 0.64700 1.00000 0.00633

loop_
_cod_related_entry_id
_cod_related_entry_database
_cod_related_entry_code
1 AMCSD 0006507
